data_2300193
loop_
_publ_author_name
'Nishibori, Eiji'
'Ogura, Tadakatsu'
'Aoyagi, Shinobu'
'Sakata, Makoto'

_publ_section_title
;
 <i>Ab initio</i> structure determination of a pharmaceutical compound,
 prednisolone succinate, from synchrotron powder data by combination of
 a genetic algorithm and the maximum entropy method
;
_journal_coeditor_code DB5036
_journal_issue 2
_journal_name_full 'Journal of Applied Crystallography'
_journal_page_first 292
_journal_page_last 301
_journal_paper_doi 10.1107/S0021889808001520
_journal_volume 41
_journal_year 2008
_chemical_formula_moiety 'C25 H32 O8, C25 H32 O8'
_chemical_formula_sum 'C50 H64 O16'
_chemical_formula_weight 920.20
_chemical_name_common 'prednisolone succinate'
_chemical_name_systematic ' 11\b,17-dihydroxypregna-1,4-diene-3,20-dione-21-succinate'
_space_group_crystal_system monoclinic
_space_group_IT_number 5
_space_group_name_Hall 'I 2y'
_space_group_name_H-M_alt 'I 1 2 1'
_symmetry_cell_setting monoclinic
_symmetry_space_group_name_Hall 'I 2y'
_symmetry_space_group_name_H-M 'I 1 2 1'
_cell_angle_alpha 90.00000
_cell_angle_beta 98.1462(8)
_cell_angle_gamma 90.00000
_cell_formula_units_Z 4
_cell_length_a 21.1388(3)
_cell_length_b 9.1628(1)
_cell_length_c 24.5916(4)
_cell_measurement_temperature 400
_cell_volume 4715.10(11)
_computing_cell_refinement 'SP (Nishibori et al., 2007)'
_computing_molecular_graphics 'PyMOL (DeLano, 2002)'
_computing_structure_refinement 'SP (Nishibori et al., 2007)'
_computing_structure_solution 'GAIA (Nishibori et al., 2007)'
_diffrn_ambient_temperature 300
_diffrn_detector 'imaging plate'
_diffrn_detector_type 'FUJIFILM BAS-MS2040'
_diffrn_measurement_device_type 'large Debye-Scherrer camera'
_diffrn_radiation_monochromator 'Si(111) double crystal monochromator'
_diffrn_radiation_type synchrotron
_diffrn_radiation_wavelength 1.00140
_diffrn_source synchrotron
_diffrn_source_type 'SPring-8 BL02B2'
_exptl_absorpt_coefficient_mu 0.212
_exptl_absorpt_correction_type none
_exptl_crystal_density_diffrn 1.297
_pd_char_colour white
_pd_instr_location ' large Debye-Scherrer camera, BL02B2, SPring-8 (Japan)'
_pd_meas_2theta_range_inc 0.01
_pd_meas_2theta_range_max 74.5
_pd_meas_2theta_range_min 3.
_pd_meas_number_of_points 7151
_pd_meas_scan_method fixed
_pd_proc_2theta_range_inc 0.010
_pd_proc_2theta_range_max 58.000
_pd_proc_2theta_range_min 3.000
_pd_proc_info_data_reduction none
_pd_proc_info_excluded_regions none
_pd_proc_ls_background_function 'split Pearson VII'
_pd_proc_ls_pref_orient_corr ' ?'
_pd_proc_ls_profile_function 'split Pearson VII'
_pd_proc_ls_prof_R_factor 0.0077
_pd_proc_ls_prof_wR_expected 0.0030
_pd_proc_ls_prof_wR_factor 0.0129
_pd_proc_wavelength 1.00140
_pd_spec_mounting ' Lindemann glass capillary'
_pd_spec_mount_mode transmission
_pd_spec_shape cylinder
_pd_spec_size_axial 3
_pd_spec_size_equat 0.4
_refine_ls_extinction_method none
_refine_ls_hydrogen_treatment constr
_refine_ls_matrix_type full
_refine_ls_number_constraints 64
_refine_ls_number_parameters 205
_refine_ls_number_restraints 250
_refine_ls_R_I_factor 0.0480
_refine_ls_structure_factor_coef Inet
_refine_ls_weighting_scheme sigma
_cod_data_source_file db5036.cif
_cod_data_source_block 400K
_cod_original_cell_volume 4715.1(2)
_cod_original_sg_symbol_H-M 'I 2'
_cod_database_code 2300193

loop_
_symmetry_equiv_pos_site_id
_symmetry_equiv_pos_as_xyz
1 +X,+Y,+Z
2 -X,+Y,-Z
3 +X+1/2,+Y+1/2,+Z+1/2
4 -X+1/2,+Y+1/2,-Z+1/2

loop_
_atom_site_label
_atom_site_type_symbol
_atom_site_fract_x
_atom_site_fract_y
_atom_site_fract_z
_atom_site_U_iso_or_equiv
_atom_site_adp_type
_atom_site_occupancy
_atom_site_symmetry_multiplicity
_atom_site_calc_flag
1C1 C 0.4189(1) 0.4312 0.4530(1) 0.071(3) Uiso 1.00 1 d
1H1 H 0.4102(1) 0.4758 0.4924(1) 0.15(4) Uiso 1.00 1 d
1C2 C 0.3838(1) 0.2957(2) 0.4324(1) 0.071(3) Uiso 1.00 1 d
1C3 C 0.3921(1) 0.2216(2) 0.5384(1) 0.071(3) Uiso 1.00 1 d
1H3 H 0.4323(1) 0.2924(2) 0.5531(1) 0.15(4) Uiso 1.00 1 d
1C4 C 0.3951(1) 0.0927(3) 0.5787(1) 0.071(3) Uiso 1.00 1 d
1H4A H 0.4447(1) 0.0569(3) 0.5837(1) 0.15(4) Uiso 1.00 1 d
1H4B H 0.3802(1) 0.1282(3) 0.6172(1) 0.15(4) Uiso 1.00 1 d
1C5 C 0.3521(1) -0.0368(2) 0.5570(1) 0.071(3) Uiso 1.00 1 d
1C6 C 0.3701(1) -0.0821(2) 0.5004(1) 0.071(3) Uiso 1.00 1 d
1H6 H 0.4210(1) -0.0977(2) 0.4996(1) 0.15(4) Uiso 1.00 1 d
1C7 C 0.3346(1) -0.2273(3) 0.4879(1) 0.071(3) Uiso 1.00 1 d
1H7A H 0.2856(1) -0.2123(3) 0.4678(1) 0.15(4) Uiso 1.00 1 d
1H7B H 0.3569(1) -0.2939(3) 0.4592(1) 0.15(4) Uiso 1.00 1 d
1C8 C 0.3378(1) -0.3020(2) 0.5449(1) 0.071(3) Uiso 1.00 1 d
1H8A H 0.2875(1) -0.3269(2) 0.5487(1) 0.15(4) Uiso 1.00 1 d
1H8B H 0.3646(1) -0.4007(2) 0.5563(1) 0.15(4) Uiso 1.00 1 d
1C9 C 0.3649(1) -0.1876(2) 0.5881(1) 0.071(3) Uiso 1.00 1 d
1C10 C 0.2802(1) 0.0033(2) 0.5533(1) 0.071(3) Uiso 1.00 1 d
1H10A H 0.2682(1) 0.0963(2) 0.5262(1) 0.15(4) Uiso 1.00 1 d
1H10B H 0.2515(1) -0.0907(2) 0.5379(1) 0.15(4) Uiso 1.00 1 d
1H10C H 0.2702(1) 0.0303(2) 0.5946(1) 0.15(4) Uiso 1.00 1 d
1C11 C 0.3129(1) 0.3401(2) 0.4194(1) 0.071(3) Uiso 1.00 1 d
1H11A H 0.2959(1) 0.3391(2) 0.3755(1) 0.15(4) Uiso 1.00 1 d
1H11B H 0.2836(1) 0.2671(2) 0.4404(1) 0.15(4) Uiso 1.00 1 d
1H11C H 0.3096(1) 0.4507(2) 0.4352(1) 0.15(4) Uiso 1.00 1 d
1C12 C 0.4635(2) 0.4958(4) 0.4291(2) 0.071(3) Uiso 1.00 1 d
1H12 H 0.4851(2) 0.5972(4) 0.4459(2) 0.15(4) Uiso 1.00 1 d
1C13 C 0.3361(1) -0.1940(4) 0.6413(1) 0.071(3) Uiso 1.00 1 d
1C14 C 0.3798(1) -0.1463(2) 0.6929(1) 0.071(3) Uiso 1.00 1 d
1H14A H 0.4152(1) -0.2207(2) 0.7038(1) 0.15(4) Uiso 1.00 1 d
1H14B H 0.4004(1) -0.0480(2) 0.6857(1) 0.15(4) Uiso 1.00 1 d
1C15 C 0.4771(2) 0.4452(4) 0.3762(2) 0.071(3) Uiso 1.00 1 d
1C16 C 0.4495(2) 0.3052(5) 0.3563(2) 0.071(3) Uiso 1.00 1 d
1H16 H 0.4640(2) 0.2564(5) 0.3195(2) 0.15(4) Uiso 1.00 1 d
1C17 C 0.4048(1) 0.2368(2) 0.3803(1) 0.071(3) Uiso 1.00 1 d
1C18 C 0.3771(1) 0.0920(3) 0.3614(1) 0.071(3) Uiso 1.00 1 d
1H18A H 0.3260(1) 0.1047(3) 0.3488(1) 0.15(4) Uiso 1.00 1 d
1H18B H 0.4009(1) 0.0534(3) 0.3276(1) 0.15(4) Uiso 1.00 1 d
1C19 C 0.3868(1) -0.0212(2) 0.4079(1) 0.071(3) Uiso 1.00 1 d
1H19A H 0.3542(1) -0.1116(2) 0.3958(1) 0.15(4) Uiso 1.00 1 d
1H19B H 0.4374(1) -0.0495(2) 0.4133(1) 0.15(4) Uiso 1.00 1 d
1C20 C 0.3589(1) 0.0383(2) 0.4574(1) 0.071(3) Uiso 1.00 1 d
1H20 H 0.3089(1) 0.0654(2) 0.4443(1) 0.15(4) Uiso 1.00 1 d
1C21 C 0.3963(1) 0.1753(2) 0.4786(1) 0.071(3) Uiso 1.00 1 d
1H21 H 0.4469(1) 0.1471(2) 0.4855(1) 0.15(4) Uiso 1.00 1 d
1C22 C 0.3045(2) -0.0168(3) 0.7369(2) 0.071(3) Uiso 1.00 1 d
1C23 C 0.2594(1) -0.0289(2) 0.7794(1) 0.071(3) Uiso 1.00 1 d
1H23A H 0.2748(1) -0.1119(2) 0.8020(1) 0.15(4) Uiso 1.00 1 d
1H23B H 0.2614(1) 0.0590(2) 0.8023(1) 0.15(4) Uiso 1.00 1 d
1C24 C 0.1914(1) -0.0638(2) 0.7551(1) 0.071(3) Uiso 1.00 1 d
1H24A H 0.1782(1) 0.0138(2) 0.7278(1) 0.15(4) Uiso 1.00 1 d
1H24B H 0.1877(1) -0.1623(2) 0.7373(1) 0.15(4) Uiso 1.00 1 d
1C25 C 0.1480(1) -0.0632(8) 0.7990(1) 0.071(3) Uiso 1.00 1 d
1O26 O 0.3331(2) 0.2981(4) 0.5400(1) 0.097(2) Uiso 1.00 1 d
1H26 H 0.3316(2) 0.3337(4) 0.5766(1) 0.15(4) Uiso 1.00 1 d
1O27 O 0.4322(1) -0.2011(2) 0.6020(1) 0.097(2) Uiso 1.00 1 d
1H27 H 0.4387(1) -0.3014(2) 0.6130(1) 0.15(4) Uiso 1.00 1 d
1O28 O 0.2813(1) -0.2353(6) 0.6433(1) 0.097(2) Uiso 1.00 1 d
1O29 O 0.3430(2) -0.1320(4) 0.7383(1) 0.097(2) Uiso 1.00 1 d
1O30 O 0.5178(2) 0.5081(5) 0.3534(2) 0.097(2) Uiso 1.00 1 d
1O31 O 0.3064(2) 0.0824(4) 0.7054(2) 0.097(2) Uiso 1.00 1 d
1O32 O 0.1678(2) -0.0642(7) 0.8476(1) 0.097(2) Uiso 1.00 1 d
1O33 O 0.0877(1) -0.0451(6) 0.7782(1) 0.097(2) Uiso 1.00 1 d
1H33 H 0.0659(1) -0.0201(6) 0.8016(1) 0.15(4) Uiso 1.00 1 d
2C1 C -0.0701(1) 0.0905(3) 0.4448(1) 0.071(3) Uiso 1.00 1 d
2H1 H -0.0335(1) 0.0445(3) 0.4227(1) 0.15(4) Uiso 1.00 1 d
2C2 C -0.1027(1) 0.2290(2) 0.4233(1) 0.071(3) Uiso 1.00 1 d
2C3 C 0.0071(1) 0.3000(2) 0.3898(1) 0.071(3) Uiso 1.00 1 d
2H3 H 0.0340(1) 0.2234(2) 0.4181(1) 0.15(4) Uiso 1.00 1 d
2C4 C 0.0558(1) 0.4251(3) 0.3940(1) 0.071(3) Uiso 1.00 1 d
2H4A H 0.0724(1) 0.4593(3) 0.4360(1) 0.15(4) Uiso 1.00 1 d
2H4B H 0.0945(1) 0.3855(3) 0.3729(1) 0.15(4) Uiso 1.00 1 d
2C5 C 0.0252(1) 0.5579(2) 0.3621(1) 0.071(3) Uiso 1.00 1 d
2C6 C -0.0323(1) 0.6082(2) 0.3898(1) 0.071(3) Uiso 1.00 1 d
2H6 H -0.0222(1) 0.6228(2) 0.4341(1) 0.15(4) Uiso 1.00 1 d
2C7 C -0.0504(1) 0.7558(3) 0.3626(1) 0.071(3) Uiso 1.00 1 d
2H7A H -0.0832(1) 0.7440(3) 0.3244(1) 0.15(4) Uiso 1.00 1 d
2H7B H -0.0762(1) 0.8253(3) 0.3881(1) 0.15(4) Uiso 1.00 1 d
2C8 C 0.0142(1) 0.8232(2) 0.3520(1) 0.071(3) Uiso 1.00 1 d
2H8A H 0.0140(1) 0.8447(2) 0.3085(1) 0.15(4) Uiso 1.00 1 d
2H8B H 0.0297(1) 0.9238(2) 0.3739(1) 0.15(4) Uiso 1.00 1 d
2C9 C 0.0654(1) 0.7052(2) 0.3672(1) 0.071(3) Uiso 1.00 1 d
2C10 C 0.0049(1) 0.5204(2) 0.3002(1) 0.071(3) Uiso 1.00 1 d
2H10A H -0.0294(1) 0.4308(2) 0.2953(1) 0.15(4) Uiso 1.00 1 d
2H10B H -0.0164(1) 0.6166(2) 0.2787(1) 0.15(4) Uiso 1.00 1 d
2H10C H 0.0477(1) 0.4891(2) 0.2829(1) 0.15(4) Uiso 1.00 1 d
2C11 C -0.1431(1) 0.1885(2) 0.3681(1) 0.071(3) Uiso 1.00 1 d
2H11A H -0.1943(1) 0.1938(2) 0.3698(1) 0.15(4) Uiso 1.00 1 d
2H11B H -0.1310(1) 0.2625(2) 0.3365(1) 0.15(4) Uiso 1.00 1 d
2H11C H -0.1301(1) 0.0774(2) 0.3584(1) 0.15(4) Uiso 1.00 1 d
2C12 C -0.0846(2) 0.0149(4) 0.4873(2) 0.071(3) Uiso 1.00 1 d
2H12 H -0.0616(2) -0.0895(4) 0.4982(2) 0.15(4) Uiso 1.00 1 d
2C13 C 0.1183(1) 0.7049(4) 0.3314(1) 0.071(3) Uiso 1.00 1 d
2C14 C 0.1867(1) 0.6891(2) 0.3615(1) 0.071(3) Uiso 1.00 1 d
2H14A H 0.2016(1) 0.7811(2) 0.3829(1) 0.15(4) Uiso 1.00 1 d
2H14B H 0.1880(1) 0.6036(2) 0.3887(1) 0.15(4) Uiso 1.00 1 d
2C15 C -0.1282(3) 0.0756(5) 0.5218(2) 0.071(3) Uiso 1.00 1 d
2C16 C -0.1599(3) 0.2143(5) 0.5045(2) 0.071(3) Uiso 1.00 1 d
2H16 H -0.1916(3) 0.2638(5) 0.5307(2) 0.15(4) Uiso 1.00 1 d
2C17 C -0.1470(1) 0.2898(3) 0.4606(1) 0.071(3) Uiso 1.00 1 d
2C18 C -0.1791(1) 0.4315(3) 0.4425(1) 0.071(3) Uiso 1.00 1 d
2H18A H -0.2120(1) 0.4133(3) 0.4049(1) 0.15(4) Uiso 1.00 1 d
2H18B H -0.2040(1) 0.4721(3) 0.4753(1) 0.15(4) Uiso 1.00 1 d
2C19 C -0.1300(1) 0.5460(2) 0.4302(1) 0.071(3) Uiso 1.00 1 d
2H19A H -0.1562(1) 0.6327(2) 0.4063(1) 0.15(4) Uiso 1.00 1 d
2H19B H -0.1048(1) 0.5795(2) 0.4700(1) 0.15(4) Uiso 1.00 1 d
2C20 C -0.0836(1) 0.4935(2) 0.3921(1) 0.071(3) Uiso 1.00 1 d
2H20 H -0.1103(1) 0.4758(2) 0.3514(1) 0.15(4) Uiso 1.00 1 d
2C21 C -0.0521(1) 0.3514(2) 0.4150(1) 0.071(3) Uiso 1.00 1 d
2H21 H -0.0267(1) 0.3841(2) 0.4549(1) 0.15(4) Uiso 1.00 1 d
2C22 C 0.2307(2) 0.5284(4) 0.3003(2) 0.071(3) Uiso 1.00 1 d
2C23 C 0.2864(1) 0.5036(3) 0.2684(1) 0.071(3) Uiso 1.00 1 d
2H23A H 0.3215(1) 0.4720(3) 0.2956(1) 0.15(4) Uiso 1.00 1 d
2H23B H 0.2761(1) 0.4261(3) 0.2410(1) 0.15(4) Uiso 1.00 1 d
2C24 C 0.3103(1) 0.6406(3) 0.2438(1) 0.071(3) Uiso 1.00 1 d
2H24A H 0.2710(1) 0.6942(3) 0.2286(1) 0.15(4) Uiso 1.00 1 d
2H24B H 0.3381(1) 0.7023(3) 0.2710(1) 0.15(4) Uiso 1.00 1 d
2C25 C 0.3468(1) 0.6040(5) 0.1967(1) 0.071(3) Uiso 1.00 1 d
2O26 O -0.0136(1) 0.2310(4) 0.3384(1) 0.097(2) Uiso 1.00 1 d
2H26 H 0.0233(1) 0.1924(4) 0.3244(1) 0.15(4) Uiso 1.00 1 d
2O27 O 0.0944(2) 0.7195(2) 0.4228(1) 0.097(2) Uiso 1.00 1 d
2H27 H 0.1099(2) 0.8183(2) 0.4264(1) 0.15(4) Uiso 1.00 1 d
2O28 O 0.1074(2) 0.7187(7) 0.2821(1) 0.097(2) Uiso 1.00 1 d
2O29 O 0.2322(1) 0.6617(3) 0.3227(1) 0.097(2) Uiso 1.00 1 d
2O30 O -0.1400(2) 0.0083(4) 0.5629(2) 0.097(2) Uiso 1.00 1 d
2O31 O 0.1893(2) 0.4424(4) 0.3045(2) 0.097(2) Uiso 1.00 1 d
2O32 O 0.4040(1) 0.6144(6) 0.1997(2) 0.097(2) Uiso 1.00 1 d
2O33 O 0.3085(1) 0.5678(6) 0.1517(1) 0.097(2) Uiso 1.00 1 d
2H33 H 0.3293(1) 0.5276(6) 0.1303(1) 0.15(4) Uiso 1.00 1 d

loop_
_atom_type_symbol
_atom_type_scat_dispersion_real
_atom_type_scat_dispersion_imag
_atom_type_scat_source
C 0.0064 0.0035 'International Tables for Crystallography Vol. C'
H 0.0000 0.0000 'International Tables for Crystallography Vol. C'
O 0.0197 0.0128 'International Tables for Crystallography Vol. C'

loop_
_geom_angle_atom_site_label_1
_geom_angle_atom_site_label_2
_geom_angle_atom_site_label_3
_geom_angle
_geom_angle_site_symmetry_1
_geom_angle_site_symmetry_2
_geom_angle_site_symmetry_3
1H1 1C1 1C12 116.7(5) . . .
1H1 1C1 1C2 118.2(5) . . .
1C12 1C1 1C2 125.0(6) . . .
1H6 1C6 1C20 98.0(5) . . .
1H6 1C6 1C7 109.9(5) . . .
1H6 1C6 1C5 114.8(4) . . .
1C20 1C6 1C7 117.8(4) . . .
1C20 1C6 1C5 113.3(4) . . .
1C7 1C6 1C5 103.6(4) . . .
1C1 1C2 1C17 113.0(5) . . .
1C1 1C2 1C11 105.8(3) . . .
1C1 1C2 1C21 108.2(4) . . .
1C17 1C2 1C11 108.1(4) . . .
1C17 1C2 1C21 108.7(4) . . .
1C11 1C2 1C21 113.1(4) . . .
1H3 1C3 1O26 109.8(6) . . .
1H3 1C3 1C4 106.5(5) . . .
1H3 1C3 1C21 109.5(5) . . .
1O26 1C3 1C4 108.2(5) . . .
1O26 1C3 1C21 109.1(4) . . .
1C4 1C3 1C21 113.6(3) . . .
1C4 1C5 1C6 108.1(4) . . .
1C4 1C5 1C10 111.2(4) . . .
1C4 1C5 1C9 116.9(4) . . .
1C6 1C5 1C10 111.9(3) . . .
1C6 1C5 1C9 98.8(4) . . .
1C10 1C5 1C9 109.4(6) . . .
1H4B 1C4 1H4A 112.5(7) . . .
1H4B 1C4 1C5 107.6(6) . . .
1H4B 1C4 1C3 109.9(5) . . .
1H4A 1C4 1C5 108.5(5) . . .
1H4A 1C4 1C3 104.8(5) . . .
1C5 1C4 1C3 113.5(6) . . .
2H8A 2C8 2H8B 106.9(9) . . .
2H8A 2C8 2C7 110.9(8) . . .
2H8A 2C8 2C9 105.7(6) . . .
2H8B 2C8 2C7 117.5(6) . . .
2H8B 2C8 2C9 108.8(5) . . .
2C7 2C8 2C9 106.5(5) . . .
1H19B 1C19 1H19A 115.0(5) . . .
1H19B 1C19 1C20 118.1(5) . . .
1H19B 1C19 1C18 106.1(5) . . .
1H19A 1C19 1C20 100.8(5) . . .
1H19A 1C19 1C18 107.3(5) . . .
1C20 1C19 1C18 109.1(4) . . .
1H14A 1C14 1H14B 108.6(5) . . .
1H14A 1C14 1O29 108.1(8) . . .
1H14A 1C14 1C13 111.3(6) . . .
1H14B 1C14 1O29 109.8(6) . . .
1H14B 1C14 1C13 109.3(6) . . .
1O29 1C14 1C13 109.8(5) . . .
1H24A 1C24 1H24B 110.7(6) . . .
1H24A 1C24 1C25 109.8(8) . . .
1H24A 1C24 1C23 106.1(9) . . .
1H24B 1C24 1C25 107(1) . . .
1H24B 1C24 1C23 112.0(8) . . .
1C25 1C24 1C23 110.9(5) . . .
2H4B 2C4 2H4A 112.5(6) . . .
2H4B 2C4 2C5 108.2(7) . . .
2H4B 2C4 2C3 105.2(6) . . .
2H4A 2C4 2C5 108.1(7) . . .
2H4A 2C4 2C3 113.6(8) . . .
2C5 2C4 2C3 109.1(5) . . .
2C16 2C17 2C18 123.3(9) . . .
2C16 2C17 2C2 120.9(9) . . .
2C18 2C17 2C2 115.6(5) . . .
2H18A 2C18 2H18B 111.4(6) . . .
2H18A 2C18 2C17 109.0(5) . . .
2H18A 2C18 2C19 107.8(5) . . .
2H18B 2C18 2C17 108.7(5) . . .
2H18B 2C18 2C19 108.9(5) . . .
2C17 2C18 2C19 111.1(4) . . .
1H7A 1C7 1H7B 104.3(5) . . .
1H7A 1C7 1C6 112.8(4) . . .
1H7A 1C7 1C8 112.5(5) . . .
1H7B 1C7 1C6 111.7(5) . . .
1H7B 1C7 1C8 111.7(5) . . .
1C6 1C7 1C8 104.2(4) . . .
2H12 2C12 2C1 120.6(9) . . .
2H12 2C12 2C15 119.4(9) . . .
2C1 2C12 2C15 119.9(7) . . .
2O27 2C9 2C13 107.8(5) . . .
2O27 2C9 2C8 111.2(5) . . .
2O27 2C9 2C5 107.9(4) . . .
2C13 2C9 2C8 114.3(5) . . .
2C13 2C9 2C5 112.5(5) . . .
2C8 2C9 2C5 103.2(3) . . .
1O30 1C15 1C16 121.8(8) . . .
1O30 1C15 1C12 120.0(8) . . .
1C16 1C15 1C12 117.4(8) . . .
1H11C 1C11 1H11A 109.4(5) . . .
1H11C 1C11 1H11B 109(1) . . .
1H11C 1C11 1C2 106.3(7) . . .
1H11A 1C11 1H11B 109.6(7) . . .
1H11A 1C11 1C2 112.2(5) . . .
1H11B 1C11 1C2 109.9(5) . . .
1H20 1C20 1C6 114.8(5) . . .
1H20 1C20 1C21 110.2(7) . . .
1H20 1C20 1C19 108.3(8) . . .
1C6 1C20 1C21 109.6(7) . . .
1C6 1C20 1C19 104.8(5) . . .
1C21 1C20 1C19 108.9(4) . . .
1H16 1C16 1C17 118.3(8) . . .
1H16 1C16 1C15 119.3(9) . . .
1C17 1C16 1C15 122.4(6) . . .
1O32 1C25 1O33 124.5(7) . . .
1O32 1C25 1C24 123.1(5) . . .
1O33 1C25 1C24 112.0(4) . . .
2C4 2C5 2C6 108.2(4) . . .
2C4 2C5 2C10 111.1(4) . . .
2C4 2C5 2C9 116.7(4) . . .
2C6 2C5 2C10 111.7(5) . . .
2C6 2C5 2C9 99.0(4) . . .
2C10 2C5 2C9 109.5(4) . . .
2O28 2C13 2C9 122.1(5) . . .
2O28 2C13 2C14 121.7(6) . . .
2C9 2C13 2C14 116.2(4) . . .
2H10C 2C10 2H10A 109.5(6) . . .
2H10C 2C10 2H10B 109.3(8) . . .
2H10C 2C10 2C5 108.0(5) . . .
2H10A 2C10 2H10B 109.5(6) . . .
2H10A 2C10 2C5 111.1(6) . . .
2H10B 2C10 2C5 109.4(5) . . .
1H8A 1C8 1H8B 106.4(9) . . .
1H8A 1C8 1C7 104.3(6) . . .
1H8A 1C8 1C9 110.5(9) . . .
1H8B 1C8 1C7 123.7(9) . . .
1H8B 1C8 1C9 105.1(6) . . .
1C7 1C8 1C9 106.6(6) . . .
1H21 1C21 1C3 95.9(5) . . .
1H21 1C21 1C20 107.9(2) . . .
1H21 1C21 1C2 109.8(2) . . .
1C3 1C21 1C20 116.8(2) . . .
1C3 1C21 1C2 117.8(2) . . .
1C20 1C21 1C2 107.6(2) . . .
2H19B 2C19 2H19A 115.1(3) . . .
2H19B 2C19 2C20 111.3(3) . . .
2H19B 2C19 2C18 105.9(3) . . .
2H19A 2C19 2C20 102.6(3) . . .
2H19A 2C19 2C18 107.4(3) . . .
2C20 2C19 2C18 114.7(2) . . .
2H14A 2C14 2H14B 108.6(3) . . .
2H14A 2C14 2O29 107.1(4) . . .
2H14A 2C14 2C13 111.8(4) . . .
2H14B 2C14 2O29 109.4(4) . . .
2H14B 2C14 2C13 108.8(3) . . .
2O29 2C14 2C13 111.2(3) . . .
2H6 2C6 2C20 94.9(2) . . .
2H6 2C6 2C5 115.0(2) . . .
2H6 2C6 2C7 109.2(2) . . .
2C20 2C6 2C5 115.0(2) . . .
2C20 2C6 2C7 119.4(2) . . .
2C5 2C6 2C7 103.6(2) . . .
2H1 2C1 2C12 116.7(5) . . .
2H1 2C1 2C2 118.2(3) . . .
2C12 2C1 2C2 125.0(4) . . .
1C16 1C17 1C18 123.1(4) . . .
1C16 1C17 1C2 121.1(4) . . .
1C18 1C17 1C2 115.5(2) . . .
1H12 1C12 1C1 120.0(4) . . .
1H12 1C12 1C15 119.2(6) . . .
1C1 1C12 1C15 120.1(3) . . .
1H18A 1C18 1H18B 111.4(3) . . .
1H18A 1C18 1C17 108.8(3) . . .
1H18A 1C18 1C19 107.9(3) . . .
1H18B 1C18 1C17 108.8(3) . . .
1H18B 1C18 1C19 108.8(3) . . .
1C17 1C18 1C19 111.2(2) . . .
2H7A 2C7 2H7B 104.1(3) . . .
2H7A 2C7 2C6 112.2(2) . . .
2H7A 2C7 2C8 111.1(3) . . .
2H7B 2C7 2C6 112.3(3) . . .
2H7B 2C7 2C8 112.7(3) . . .
2C6 2C7 2C8 104.6(2) . . .
1O31 1C22 1O29 122.9(6) . . .
1O31 1C22 1C23 125.6(5) . . .
1O29 1C22 1C23 111.5(4) . . .
2H11C 2C11 2H11A 109.4(3) . . .
2H11C 2C11 2H11B 109.4(4) . . .
2H11C 2C11 2C2 107.1(2) . . .
2H11A 2C11 2H11B 109.5(3) . . .
2H11A 2C11 2C2 112.6(3) . . .
2H11B 2C11 2C2 108.8(3) . . .
1H23A 1C23 1H23B 109.2(4) . . .
1H23A 1C23 1C22 105.0(4) . . .
1H23A 1C23 1C24 106.5(3) . . .
1H23B 1C23 1C22 110.9(4) . . .
1H23B 1C23 1C24 111.3(3) . . .
1C22 1C23 1C24 113.6(3) . . .
2C1 2C2 2C17 113.0(3) . . .
2C1 2C2 2C11 106.0(3) . . .
2C1 2C2 2C21 111.0(3) . . .
2C17 2C2 2C11 108.1(3) . . .
2C17 2C2 2C21 107.8(2) . . .
2C11 2C2 2C21 110.9(2) . . .
2O30 2C15 2C16 122.0(7) . . .
2O30 2C15 2C12 120.4(6) . . .
2C16 2C15 2C12 117.6(6) . . .
2H20 2C20 2C6 110.3(2) . . .
2H20 2C20 2C21 110.6(2) . . .
2H20 2C20 2C19 108.5(3) . . .
2C6 2C20 2C21 109.0(2) . . .
2C6 2C20 2C19 109.4(2) . . .
2C21 2C20 2C19 109.0(2) . . .
1O27 1C9 1C13 107.4(3) . . .
1O27 1C9 1C5 106.7(2) . . .
1O27 1C9 1C8 111.6(2) . . .
1C13 1C9 1C5 112.8(3) . . .
1C13 1C9 1C8 114.3(3) . . .
1C5 1C9 1C8 103.8(2) . . .
1O28 1C13 1C9 122.7(3) . . .
1O28 1C13 1C14 121.4(3) . . .
1C9 1C13 1C14 115.9(2) . . .
2H3 2C3 2O26 110.3(3) . . .
2H3 2C3 2C4 98.8(3) . . .
2H3 2C3 2C21 108.7(3) . . .
2O26 2C3 2C4 120.5(3) . . .
2O26 2C3 2C21 109.1(3) . . .
2C4 2C3 2C21 108.7(2) . . .
1H10C 1C10 1H10B 109.4(3) . . .
1H10C 1C10 1H10A 109.5(3) . . .
1H10C 1C10 1C5 108.4(2) . . .
1H10B 1C10 1H10A 109.6(3) . . .
1H10B 1C10 1C5 108.9(2) . . .
1H10A 1C10 1C5 111.1(2) . . .
2H16 2C16 2C17 118.1(5) . . .
2H16 2C16 2C15 118.8(7) . . .
2C17 2C16 2C15 122.8(5) . . .
2H21 2C21 2C3 96.9(3) . . .
2H21 2C21 2C20 103.3(2) . . .
2H21 2C21 2C2 109.5(3) . . .
2C3 2C21 2C20 116.5(2) . . .
2C3 2C21 2C2 115.8(2) . . .
2C20 2C21 2C2 112.5(2) . . .
2O31 2C22 2O29 122.9(6) . . .
2O31 2C22 2C23 125.1(5) . . .
2O29 2C22 2C23 112.0(3) . . .
2H23A 2C23 2H23B 109.2(4) . . .
2H23A 2C23 2C24 104.9(4) . . .
2H23A 2C23 2C22 105.2(5) . . .
2H23B 2C23 2C24 112.3(4) . . .
2H23B 2C23 2C22 110.5(5) . . .
2C24 2C23 2C22 114.2(3) . . .
2H24A 2C24 2H24B 110.7(4) . . .
2H24A 2C24 2C25 108.3(4) . . .
2H24A 2C24 2C23 104.5(4) . . .
2H24B 2C24 2C25 108.7(4) . . .
2H24B 2C24 2C23 113.5(4) . . .
2C25 2C24 2C23 110.9(4) . . .
2O32 2C25 2O33 124.3(5) . . .
2O32 2C25 2C24 123.4(4) . . .
2O33 2C25 2C24 112.2(4) . . .
1C22 1O29 1C14 116.2(4) . . .
1H33 1O33 1C25 111.8(5) . . .
1H26 1O26 1C3 109.6(4) . . .
1H27 1O27 1C9 104.5(3) . . .
2H26 2O26 2C3 108.6(4) . . .
2H27 2O27 2C9 105.6(3) . . .
2C22 2O29 2C14 116.4(4) . . .
2H33 2O33 2C25 109.4(5) . . .

loop_
_geom_bond_atom_site_label_1
_geom_bond_atom_site_label_2
_geom_bond_distance
_geom_bond_site_symmetry_1
_geom_bond_site_symmetry_2
1C1 1H1 1.091(5) . .
1C1 1C12 1.32(1) . .
1C1 1C2 1.497(4) . .
1C6 1H6 1.090(4) . .
1C6 1C20 1.523(6) . .
1C6 1C7 1.536(6) . .
1C2 1C17 1.513(7) . .
1C2 1C11 1.542(5) . .
1C2 1C21 1.578(5) . .
1C3 1H3 1.089(7) . .
1C3 1O26 1.435(9) . .
1C3 1C4 1.538(6) . .
1C3 1C21 1.545(6) . .
1C5 1C6 1.550(6) . .
1C5 1C10 1.555(5) . .
1C5 1C9 1.585(5) . .
1C4 1H4B 1.089(6) . .
1C4 1H4A 1.090(5) . .
1C4 1C5 1.542(6) . .
2C8 2H8A 1.087(5) . .
2C8 2H8B 1.094(6) . .
2C8 2C9 1.539(6) . .
1C19 1H19B 1.090(4) . .
1C19 1H19A 1.091(6) . .
1C19 1C20 1.527(7) . .
1C14 1H14A 1.019(6) . .
1C14 1H14B 1.027(6) . .
1C14 1O29 1.454(8) . .
1C24 1H24A 0.991(6) . .
1C24 1H24B 1.001(5) . .
1C24 1C25 1.513(7) . .
2C4 2H4B 1.090(6) . .
2C4 2H4A 1.090(5) . .
2C4 2C5 1.539(6) . .
2C17 2C18 1.503(7) . .
2C18 2H18A 1.089(5) . .
2C18 2H18B 1.089(7) . .
2C18 2C19 1.535(7) . .
1C7 1H7A 1.092(5) . .
1C7 1H7B 1.090(7) . .
1C7 1C8 1.552(6) . .
2C12 2H12 1.09(1) . .
2C12 2C15 1.45(2) . .
2C9 2O27 1.423(6) . .
2C9 2C13 1.518(6) . .
1C15 1O30 1.23(2) . .
1C15 1C16 1.47(1) . .
1C11 1H11C 1.090(5) . .
1C11 1H11A 1.089(4) . .
1C11 1H11B 1.090(7) . .
1C20 1H20 1.089(4) . .
1C20 1C21 1.534(5) . .
1C16 1H16 1.09(2) . .
1C16 1C17 1.34(1) . .
1C25 1O32 1.209(6) . .
1C25 1O33 1.315(8) . .
2C5 2C6 1.544(6) . .
2C5 2C10 1.562(5) . .
2C5 2C9 1.589(5) . .
2C13 2O28 1.209(6) . .
2C13 2C14 1.536(6) . .
2C10 2H10C 1.091(6) . .
2C10 2H10A 1.090(5) . .
2C10 2H10B 1.091(6) . .
1C8 1H8A 1.104(5) . .
1C8 1H8B 1.083(6) . .
1C8 1C9 1.544(6) . .
1C21 1H21 1.091(4) . .
2C19 2H19B 1.090(6) . .
2C19 2H19A 1.091(6) . .
2C19 2C20 1.527(7) . .
2C14 2H14A 1.019(6) . .
2C14 2H14B 1.027(5) . .
2C14 2O29 1.469(9) . .
2C6 2H6 1.090(4) . .
2C6 2C20 1.518(6) . .
2C6 2C7 1.533(6) . .
2C1 2H1 1.09(1) . .
2C1 2C12 1.33(1) . .
2C1 2C2 1.504(7) . .
1C17 1C18 1.497(7) . .
1C12 1H12 1.09(1) . .
1C12 1C15 1.45(1) . .
1C18 1H18A 1.089(4) . .
1C18 1H18B 1.090(7) . .
1C18 1C19 1.536(7) . .
2C7 2H7A 1.092(6) . .
2C7 2H7B 1.091(8) . .
2C7 2C8 1.553(7) . .
1C22 1O31 1.20(1) . .
1C22 1O29 1.330(9) . .
1C22 1C23 1.516(9) . .
2C11 2H11C 1.090(6) . .
2C11 2H11A 1.089(5) . .
2C11 2H11B 1.090(7) . .
1C23 1H23A 0.971(6) . .
1C23 1H23B 0.981(5) . .
1C23 1C24 1.510(7) . .
2C2 2C17 1.509(8) . .
2C2 2C11 1.543(6) . .
2C2 2C21 1.582(6) . .
2C15 2O30 1.24(2) . .
2C15 2C16 1.47(2) . .
2C20 2H20 1.090(5) . .
2C20 2C21 1.533(6) . .
1C9 1O27 1.421(5) . .
1C9 1C13 1.521(6) . .
1C13 1O28 1.225(9) . .
1C13 1C14 1.524(7) . .
2C3 2H3 1.090(6) . .
2C3 2O26 1.426(8) . .
2C3 2C4 1.536(6) . .
2C3 2C21 1.546(6) . .
1C10 1H10C 1.092(5) . .
1C10 1H10B 1.090(6) . .
1C10 1H10A 1.090(5) . .
2C16 2H16 1.09(2) . .
2C16 2C17 1.34(1) . .
2C21 2H21 1.091(5) . .
2C22 2O31 1.19(1) . .
2C22 2O29 1.338(9) . .
2C22 2C23 1.52(1) . .
2C23 2H23A 0.970(8) . .
2C23 2H23B 0.982(7) . .
2C23 2C24 1.512(8) . .
2C24 2H24A 0.991(7) . .
2C24 2H24B 1.000(8) . .
2C24 2C25 1.518(9) . .
2C25 2O32 1.203(7) . .
2C25 2O33 1.32(1) . .
1O33 1H33 0.82(1) . .
1O26 1H26 0.963(8) . .
1O27 1H27 0.962(6) . .
2O26 2H26 0.96(1) . .
2O27 2H27 0.963(6) . .
2O33 2H33 0.82(1) . .

loop_
_pd_block_diffractogram_id
2007-09-01T09:00|PS-400K-1|E._Nishibori|LDScamera.BL02B2.SPring-8
2007-09-01T09:00|PS-400K-2|E._Nishibori|LDScamera.BL02B2.SPring-8

loop_
_cod_related_entry_id
_cod_related_entry_database
_cod_related_entry_code
1 ChemSpider 571099
